data_4076681
loop_
_publ_author_name
'Freckmann, Dominique M. M.'
'Dub\'e, Tiffany'
'B\'erub\'e, Christian D.'
'Gambarotta, Sandro'
'Yap, Glenn P. A.'

_publ_section_title
;
 Cyclic Di- and Mixed-Valent Ytterbium Complexes Supported by Dipyrrolide
 Ligands
;
_journal_issue 6
_journal_name_full Organometallics
_journal_page_first 1240
_journal_page_last 1246
_journal_paper_doi 10.1021/om010928f
_journal_volume 21
_journal_year 2002
_chemical_formula_sum 'C75 H72 K3 N6 O3 Yb'
_chemical_formula_weight 1395.73
_chemical_name_systematic ?
_space_group_IT_number 14
_symmetry_cell_setting monoclinic
_symmetry_space_group_name_Hall '-P 2yn'
_symmetry_space_group_name_H-M 'P 1 21/n 1'
_atom_sites_solution_hydrogens geom
_atom_sites_solution_primary direct
_atom_sites_solution_secondary difmap
_audit_creation_method SHELXL-97
_cell_angle_alpha 90.00
_cell_angle_beta 107.783(2)
_cell_angle_gamma 90.00
_cell_formula_units_Z 4
_cell_length_a 13.934(2)
_cell_length_b 24.974(3)
_cell_length_c 19.565(2)
_cell_measurement_reflns_used 'reflections from 60 data frames'
_cell_measurement_temperature 236(2)
_cell_measurement_theta_max 28.29
_cell_measurement_theta_min 1.47
_cell_volume 6483.1(14)
_computing_cell_refinement 'Bruker SMART'
_computing_data_collection 'Bruker SMART'
_computing_data_reduction 'Bruker SHELXTL'
_computing_molecular_graphics 'Bruker SHELXTL'
_computing_publication_material 'Bruker SHELXTL'
_computing_structure_refinement 'SHELXL-97 (Sheldrick, 1997)'
_computing_structure_solution 'SHELXS-97 (Sheldrick, 1990)'
_diffrn_ambient_temperature 236(2)
_diffrn_measured_fraction_theta_full 0.947
_diffrn_measured_fraction_theta_max 0.947
_diffrn_measurement_device_type 'CCD area detector'
_diffrn_measurement_method 'phi and omega scans'
_diffrn_radiation_monochromator graphite
_diffrn_radiation_source 'fine-focus sealed tube'
_diffrn_radiation_type MoK\a
_diffrn_radiation_wavelength 0.71073
_diffrn_reflns_av_R_equivalents 0.0874
_diffrn_reflns_av_sigmaI/netI 0.0962
_diffrn_reflns_limit_h_max 17
_diffrn_reflns_limit_h_min -18
_diffrn_reflns_limit_k_max 32
_diffrn_reflns_limit_k_min 0
_diffrn_reflns_limit_l_max 26
_diffrn_reflns_limit_l_min 0
_diffrn_reflns_number 51060
_diffrn_reflns_theta_full 28.28
_diffrn_reflns_theta_max 28.28
_diffrn_reflns_theta_min 1.36
_diffrn_standards_decay_% <1
_diffrn_standards_number '50 standard frames at start and end'
_exptl_absorpt_coefficient_mu 1.689
_exptl_absorpt_correction_T_max 0.928077
_exptl_absorpt_correction_T_min 0.727291
_exptl_absorpt_correction_type multi-scan
_exptl_absorpt_process_details 'Blessing,R., Acta Cryst. (1995) A51 33-38.'
_exptl_crystal_colour colourless
_exptl_crystal_density_diffrn 1.430
_exptl_crystal_density_method 'not measured'
_exptl_crystal_description block
_exptl_crystal_F_000 2860
_exptl_crystal_size_max 0.20
_exptl_crystal_size_mid 0.20
_exptl_crystal_size_min 0.05
_refine_diff_density_max 0.950
_refine_diff_density_min -1.512
_refine_diff_density_rms 0.098
_refine_ls_extinction_method none
_refine_ls_goodness_of_fit_ref 1.015
_refine_ls_hydrogen_treatment mixed
_refine_ls_matrix_type full
_refine_ls_number_parameters 793
_refine_ls_number_reflns 15233
_refine_ls_number_restraints 0
_refine_ls_restrained_S_all 1.015
_refine_ls_R_factor_all 0.0839
_refine_ls_R_factor_gt 0.0393
_refine_ls_shift/su_max 0.017
_refine_ls_shift/su_mean 0.004
_refine_ls_structure_factor_coef Fsqd
_refine_ls_weighting_details 'calc w=1/[\s^2^(Fo^2^)+(0.0200P)^2^+0.0000P] where P=(Fo^2^+2Fc^2^)/3'
_refine_ls_weighting_scheme calc
_refine_ls_wR_factor_gt 0.0661
_refine_ls_wR_factor_ref 0.0725
_reflns_number_gt 9428
_reflns_number_total 15233
_reflns_threshold_expression >2sigma(I)
_cod_data_source_file om010928f.cif
_cod_data_source_block sg283
_cod_depositor_comments
;
The following automatic conversions were performed:

'_symmetry_cell_setting' value 'Monoclinic' changed to 'monoclinic'
according to /home/saulius/struct/CIF-dictionaries/cif_core.dic
dictionary named 'cif_core.dic' version 2.4.1 from 2010-06-29.

Automatic conversion script
Id: cif_fix_values 1715 2011-07-08 13:25:40Z adriana 
;
_cod_original_cell_volume 6483(1)
_cod_original_sg_symbol_H-M P2(1)/n
_cod_database_code 4076681

loop_
_symmetry_equiv_pos_as_xyz
'x, y, z'
'-x+1/2, y+1/2, -z+1/2'
'-x, -y, -z'
'x-1/2, -y-1/2, z-1/2'

loop_
_atom_site_label
_atom_site_type_symbol
_atom_site_fract_x
_atom_site_fract_y
_atom_site_fract_z
_atom_site_U_iso_or_equiv
_atom_site_adp_type
_atom_site_occupancy
_atom_site_symmetry_multiplicity
_atom_site_calc_flag
_atom_site_refinement_flags
Yb Yb 1.002427(13) 0.733520(6) 0.269234(9) 0.02555(5) Uani 1 1 d .
K1 K 0.96187(8) 0.56866(4) 0.28074(5) 0.0456(2) Uani 1 1 d .
K2 K 1.06757(9) 0.79337(4) 0.09937(5) 0.0572(3) Uani 1 1 d .
K3 K 0.93250(8) 0.81620(4) 0.42266(5) 0.0492(3) Uani 1 1 d .
N1 N 0.9256(2) 0.66784(12) 0.18557(17) 0.0297(8) Uani 1 1 d .
N2 N 1.1307(2) 0.71234(11) 0.22072(16) 0.0301(8) Uani 1 1 d .
N3 N 0.9391(2) 0.80450(12) 0.19154(16) 0.0294(8) Uani 1 1 d .
N4 N 1.0802(2) 0.80609(12) 0.33786(16) 0.0282(7) Uani 1 1 d .
N5 N 0.8710(2) 0.73407(13) 0.31981(15) 0.0290(7) Uani 1 1 d .
N6 N 1.0519(2) 0.66946(12) 0.36026(16) 0.0280(7) Uani 1 1 d .
O1 O 0.9268(4) 0.46425(15) 0.2760(3) 0.1024(15) Uani 1 1 d .
O2 O 1.0133(3) 0.85547(13) -0.02105(17) 0.0635(9) Uani 1 1 d .
O3 O 0.8473(4) 0.8899(2) 0.4783(3) 0.133(2) Uani 1 1 d .
C1 C 0.8295(3) 0.65095(15) 0.1803(2) 0.0330(9) Uani 1 1 d .
H1A H 0.7858 0.6690 0.2009 0.040 Uiso 1 1 calc R
C2 C 0.8057(3) 0.60453(15) 0.1414(2) 0.0360(10) Uani 1 1 d .
H2A H 0.7447 0.5854 0.1304 0.043 Uiso 1 1 calc R
C3 C 0.8918(3) 0.59138(16) 0.1212(2) 0.0388(11) Uani 1 1 d .
H3A H 0.8988 0.5615 0.0939 0.047 Uiso 1 1 calc R
C4 C 0.9642(3) 0.63029(14) 0.14876(19) 0.0283(9) Uani 1 1 d .
C5 C 1.2253(3) 0.73079(17) 0.25835(19) 0.0367(9) Uani 1 1 d .
H5A H 1.2375 0.7614 0.2876 0.044 Uiso 1 1 calc R
C6 C 1.2990(3) 0.69895(16) 0.2477(2) 0.0424(11) Uani 1 1 d .
H6A H 1.3691 0.7035 0.2673 0.051 Uiso 1 1 calc R
C7 C 1.2487(3) 0.65805(17) 0.2017(2) 0.0434(11) Uani 1 1 d .
H7A H 1.2791 0.6296 0.1846 0.052 Uiso 1 1 calc R
C8 C 1.1468(3) 0.66707(14) 0.18606(19) 0.0293(9) Uani 1 1 d .
C9 C 1.0624(3) 0.63644(15) 0.13080(19) 0.0292(9) Uani 1 1 d .
C10 C 1.1407(3) 0.55002(16) 0.1892(2) 0.0440(11) Uani 1 1 d .
H10A H 1.1483 0.5667 0.2336 0.053 Uiso 1 1 calc R
C11 C 1.1703(4) 0.49700(18) 0.1879(3) 0.0561(13) Uani 1 1 d .
H11A H 1.1975 0.4781 0.2311 0.067 Uiso 1 1 calc R
C12 C 1.1599(4) 0.47260(19) 0.1241(3) 0.0650(15) Uani 1 1 d .
H12A H 1.1802 0.4368 0.1232 0.078 Uiso 1 1 calc R
C13 C 1.1201(4) 0.4997(2) 0.0612(3) 0.0628(14) Uani 1 1 d .
H13A H 1.1124 0.4824 0.0172 0.075 Uiso 1 1 calc R
C14 C 1.0905(3) 0.55376(17) 0.0621(2) 0.0476(12) Uani 1 1 d .
H14A H 1.0644 0.5725 0.0187 0.057 Uiso 1 1 calc R
C15 C 1.1000(3) 0.57885(16) 0.1262(2) 0.0357(10) Uani 1 1 d .
C16 C 1.1210(3) 0.67898(17) 0.0316(2) 0.0454(11) Uani 1 1 d .
H16A H 1.1870 0.6692 0.0582 0.054 Uiso 1 1 calc R
C17 C 1.1048(4) 0.7056(2) -0.0332(3) 0.0594(14) Uani 1 1 d .
H17A H 1.1595 0.7133 -0.0502 0.071 Uiso 1 1 calc R
C18 C 1.0090(4) 0.7206(2) -0.0726(2) 0.0661(15) Uani 1 1 d .
H18A H 0.9979 0.7387 -0.1165 0.079 Uiso 1 1 calc R
C19 C 0.9297(4) 0.7092(2) -0.0473(2) 0.0591(14) Uani 1 1 d .
H19A H 0.8640 0.7196 -0.0739 0.071 Uiso 1 1 calc R
C20 C 0.9460(3) 0.68229(17) 0.0177(2) 0.0458(11) Uani 1 1 d .
H20A H 0.8910 0.6747 0.0344 0.055 Uiso 1 1 calc R
C21 C 1.0420(3) 0.66657(15) 0.0579(2) 0.0349(10) Uani 1 1 d .
C22 C 0.8588(3) 0.79532(16) 0.13083(19) 0.0335(10) Uani 1 1 d .
H22A H 0.8391 0.7613 0.1110 0.040 Uiso 1 1 calc R
C23 C 0.8119(3) 0.84150(16) 0.1035(2) 0.0416(11) Uani 1 1 d .
H23A H 0.7557 0.8453 0.0625 0.050 Uiso 1 1 calc R
C24 C 0.8632(3) 0.88206(16) 0.1479(2) 0.0417(11) Uani 1 1 d .
H24A H 0.8483 0.9188 0.1421 0.050 Uiso 1 1 calc R
C25 C 0.9401(3) 0.85926(15) 0.2021(2) 0.0306(9) Uani 1 1 d .
C26 C 1.1373(3) 0.79829(16) 0.4086(2) 0.0366(10) Uani 1 1 d .
H26A H 1.1600 0.7647 0.4290 0.044 Uiso 1 1 calc R
C27 C 1.1565(3) 0.84609(17) 0.4453(2) 0.0473(12) Uani 1 1 d .
H27A H 1.1933 0.8512 0.4938 0.057 Uiso 1 1 calc R
C28 C 1.1095(3) 0.88597(17) 0.3948(2) 0.0421(11) Uani 1 1 d .
H28A H 1.1088 0.9229 0.4039 0.050 Uiso 1 1 calc R
C29 C 1.0651(3) 0.86100(15) 0.3302(2) 0.0319(10) Uani 1 1 d .
C30 C 1.0271(3) 0.88790(15) 0.2578(2) 0.0310(9) Uani 1 1 d .
C31 C 1.1004(3) 0.91443(17) 0.1570(2) 0.0452(11) Uani 1 1 d .
H31A H 1.0382 0.9305 0.1328 0.054 Uiso 1 1 calc R
C32 C 1.1770(4) 0.9144(2) 0.1256(3) 0.0597(14) Uani 1 1 d .
H32A H 1.1667 0.9318 0.0813 0.072 Uiso 1 1 calc R
C33 C 1.2657(4) 0.8901(2) 0.1568(3) 0.0667(16) Uani 1 1 d .
H33A H 1.3158 0.8891 0.1338 0.080 Uiso 1 1 calc R
C34 C 1.2820(4) 0.86664(18) 0.2231(3) 0.0602(14) Uani 1 1 d .
H34A H 1.3438 0.8495 0.2453 0.072 Uiso 1 1 calc R
C35 C 1.2079(3) 0.86795(15) 0.2579(2) 0.0443(11) Uani 1 1 d .
H35A H 1.2213 0.8533 0.3041 0.053 Uiso 1 1 calc R
C36 C 1.1141(3) 0.89103(15) 0.2241(2) 0.0347(10) Uani 1 1 d .
C37 C 1.0430(3) 0.99067(16) 0.2653(2) 0.0439(11) Uani 1 1 d .
H37A H 1.1040 0.9881 0.2544 0.053 Uiso 1 1 calc R
C38 C 1.0075(4) 1.04101(17) 0.2767(3) 0.0598(13) Uani 1 1 d .
H38A H 1.0443 1.0719 0.2734 0.072 Uiso 1 1 calc R
C39 C 0.9177(4) 1.04545(19) 0.2931(3) 0.0579(14) Uani 1 1 d .
H39A H 0.8929 1.0793 0.3001 0.069 Uiso 1 1 calc R
C40 C 0.8650(4) 0.99986(18) 0.2989(2) 0.0509(12) Uani 1 1 d .
H40A H 0.8042 1.0026 0.3100 0.061 Uiso 1 1 calc R
C41 C 0.9014(3) 0.95040(16) 0.2884(2) 0.0420(11) Uani 1 1 d .
H41A H 0.8657 0.9196 0.2938 0.050 Uiso 1 1 calc R
C42 C 0.9910(3) 0.94453(14) 0.2696(2) 0.0353(9) Uani 1 1 d .
C43 C 0.7861(3) 0.76262(16) 0.28274(19) 0.0362(9) Uani 1 1 d .
H43A H 0.7855 0.7902 0.2498 0.043 Uiso 1 1 calc R
C44 C 0.7037(3) 0.74575(16) 0.3000(2) 0.0420(11) Uani 1 1 d .
H44A H 0.6376 0.7589 0.2816 0.050 Uiso 1 1 calc R
C45 C 0.7371(3) 0.70455(17) 0.3509(2) 0.0424(11) Uani 1 1 d .
H45A H 0.6974 0.6850 0.3732 0.051 Uiso 1 1 calc R
C46 C 0.8386(3) 0.69815(14) 0.36176(19) 0.0298(9) Uani 1 1 d .
C47 C 1.1376(3) 0.63977(15) 0.3648(2) 0.0327(9) Uani 1 1 d .
H47A H 1.1842 0.6479 0.3402 0.039 Uiso 1 1 calc R
C48 C 1.1452(3) 0.59741(16) 0.4096(2) 0.0375(10) Uani 1 1 d .
H48A H 1.1969 0.5716 0.4213 0.045 Uiso 1 1 calc R
C49 C 1.0617(3) 0.59932(15) 0.4352(2) 0.0351(10) Uani 1 1 d .
H49A H 1.0469 0.5753 0.4675 0.042 Uiso 1 1 calc R
C50 C 1.0051(3) 0.64338(14) 0.40373(18) 0.0261(8) Uani 1 1 d .
C51 C 0.9117(3) 0.66432(14) 0.42082(19) 0.0279(9) Uani 1 1 d .
C52 C 1.0417(3) 0.71450(15) 0.5222(2) 0.0397(11) Uani 1 1 d .
H52A H 1.0925 0.7017 0.5040 0.048 Uiso 1 1 calc R
C53 C 1.0677(4) 0.74818(16) 0.5819(2) 0.0508(12) Uani 1 1 d .
H53A H 1.1354 0.7581 0.6029 0.061 Uiso 1 1 calc R
C54 C 0.9962(4) 0.7669(2) 0.6100(2) 0.0591(13) Uani 1 1 d .
H54A H 1.0141 0.7897 0.6501 0.071 Uiso 1 1 calc R
C55 C 0.8968(4) 0.75197(17) 0.5787(2) 0.0568(14) Uani 1 1 d .
H55A H 0.8469 0.7643 0.5981 0.068 Uiso 1 1 calc R
C56 C 0.8708(3) 0.71908(16) 0.5194(2) 0.0435(11) Uani 1 1 d .
H56A H 0.8029 0.7094 0.4985 0.052 Uiso 1 1 calc R
C57 C 0.9434(3) 0.69968(15) 0.48939(19) 0.0304(9) Uani 1 1 d .
C58 C 0.8763(3) 0.59185(15) 0.5024(2) 0.0331(9) Uani 1 1 d .
H58A H 0.9166 0.6111 0.5421 0.040 Uiso 1 1 calc R
C59 C 0.8374(3) 0.54212(16) 0.5133(2) 0.0400(10) Uani 1 1 d .
H59A H 0.8528 0.5279 0.5599 0.048 Uiso 1 1 calc R
C60 C 0.7774(3) 0.51443(16) 0.4566(2) 0.0449(11) Uani 1 1 d .
H60A H 0.7512 0.4810 0.4638 0.054 Uiso 1 1 calc R
C61 C 0.7551(3) 0.53555(16) 0.3885(2) 0.0437(11) Uani 1 1 d .
H61A H 0.7129 0.5166 0.3492 0.052 Uiso 1 1 calc R
C62 C 0.7944(3) 0.58408(15) 0.3778(2) 0.0343(10) Uani 1 1 d .
H62A H 0.7788 0.5978 0.3309 0.041 Uiso 1 1 calc R
C63 C 0.8566(3) 0.61335(15) 0.4343(2) 0.0291(9) Uani 1 1 d .
C64 C 0.9440(6) 0.4352(3) 0.2218(4) 0.121(3) Uani 1 1 d .
H64A H 1.0155 0.4369 0.2248 0.146 Uiso 1 1 calc R
H64B H 0.9041 0.4494 0.1751 0.146 Uiso 1 1 calc R
C65 C 0.9143(6) 0.3790(2) 0.2301(5) 0.128(3) Uani 1 1 d .
H65A H 0.8502 0.3704 0.1939 0.154 Uiso 1 1 calc R
H65B H 0.9659 0.3541 0.2250 0.154 Uiso 1 1 calc R
C66 C 0.9044(6) 0.3755(2) 0.3008(4) 0.115(3) Uani 1 1 d .
H66A H 0.9641 0.3586 0.3339 0.139 Uiso 1 1 calc R
H66B H 0.8448 0.3545 0.3002 0.139 Uiso 1 1 calc R
C67 C 0.8941(5) 0.4313(2) 0.3226(3) 0.0799(18) Uani 1 1 d .
H67A H 0.8237 0.4391 0.3187 0.096 Uiso 1 1 calc R
H67B H 0.9356 0.4371 0.3724 0.096 Uiso 1 1 calc R
C68 C 0.9105(4) 0.8712(3) -0.0497(3) 0.0832(18) Uani 1 1 d .
H68A H 0.8800 0.8752 -0.0109 0.100 Uiso 1 1 calc R
H68B H 0.8724 0.8441 -0.0833 0.100 Uiso 1 1 calc R
C69 C 0.9084(4) 0.9217(3) -0.0862(4) 0.117(3) Uani 1 1 d .
H69A H 0.8793 0.9498 -0.0635 0.141 Uiso 1 1 calc R
H69B H 0.8677 0.9187 -0.1366 0.141 Uiso 1 1 calc R
C70 C 1.0154(5) 0.9349(3) -0.0805(4) 0.108(2) Uani 1 1 d .
H70A H 1.0209 0.9494 -0.1257 0.130 Uiso 1 1 calc R
H70B H 1.0443 0.9605 -0.0417 0.130 Uiso 1 1 calc R
C71 C 1.0651(4) 0.8810(3) -0.0641(3) 0.0785(18) Uani 1 1 d .
H71A H 1.0577 0.8607 -0.1083 0.094 Uiso 1 1 calc R
H71B H 1.1369 0.8847 -0.0380 0.094 Uiso 1 1 calc R
C72 C 0.7761(6) 0.9254(4) 0.4520(5) 0.158(4) Uani 1 1 d .
H72A H 0.7170 0.9175 0.4675 0.190 Uiso 1 1 calc R
H72B H 0.7555 0.9250 0.3994 0.190 Uiso 1 1 calc R
C73 C 0.8194(6) 0.9798(3) 0.4802(4) 0.122(3) Uani 1 1 d .
H73A H 0.8529 0.9967 0.4484 0.147 Uiso 1 1 calc R
H73B H 0.7673 1.0039 0.4866 0.147 Uiso 1 1 calc R
C74 C 0.8851(9) 0.9662(4) 0.5428(6) 0.271(8) Uani 1 1 d .
H74A H 0.8565 0.9734 0.5818 0.325 Uiso 1 1 calc R
H74B H 0.9469 0.9874 0.5514 0.325 Uiso 1 1 calc R
C75 C 0.9073(9) 0.9109(3) 0.5409(5) 0.258(7) Uani 1 1 d .
H75A H 0.9783 0.9061 0.5441 0.310 Uiso 1 1 calc R
H75B H 0.8951 0.8925 0.5817 0.310 Uiso 1 1 calc R

loop_
_atom_site_aniso_label
_atom_site_aniso_U_11
_atom_site_aniso_U_22
_atom_site_aniso_U_33
_atom_site_aniso_U_23
_atom_site_aniso_U_13
_atom_site_aniso_U_12
Yb 0.02877(8) 0.02224(7) 0.02551(7) 0.00082(9) 0.00809(5) -0.00033(10)
K1 0.0606(7) 0.0319(5) 0.0425(6) -0.0009(4) 0.0131(5) -0.0056(5)
K2 0.0823(9) 0.0463(6) 0.0523(6) 0.0007(5) 0.0345(6) -0.0075(6)
K3 0.0640(7) 0.0378(6) 0.0518(6) -0.0052(5) 0.0267(5) 0.0031(5)
N1 0.0271(19) 0.0274(18) 0.0335(19) 0.0017(15) 0.0074(15) -0.0015(15)
N2 0.034(2) 0.0257(17) 0.0320(18) -0.0017(14) 0.0116(15) -0.0017(14)
N3 0.032(2) 0.0276(18) 0.0259(18) -0.0011(14) 0.0057(14) -0.0028(15)
N4 0.0275(19) 0.0310(18) 0.0255(17) 0.0004(14) 0.0069(14) -0.0015(15)
N5 0.0281(17) 0.0278(16) 0.0327(16) 0.0016(16) 0.0118(13) 0.0013(16)
N6 0.0292(19) 0.0247(17) 0.0290(18) 0.0007(14) 0.0073(15) 0.0008(14)
O1 0.157(4) 0.042(2) 0.132(4) -0.014(2) 0.080(3) -0.022(3)
O2 0.052(2) 0.073(2) 0.064(2) 0.0128(18) 0.0138(18) 0.0036(18)
O3 0.127(5) 0.121(4) 0.131(4) -0.066(4) 0.009(3) 0.051(4)
C1 0.030(2) 0.036(2) 0.033(2) 0.0018(18) 0.0092(18) 0.0012(18)
C2 0.031(2) 0.038(2) 0.040(2) -0.0052(19) 0.0136(19) -0.0113(19)
C3 0.047(3) 0.036(2) 0.038(2) -0.0121(19) 0.018(2) -0.010(2)
C4 0.035(2) 0.025(2) 0.027(2) -0.0014(16) 0.0128(17) -0.0021(17)
C5 0.035(2) 0.034(2) 0.040(2) -0.007(2) 0.0115(17) -0.007(2)
C6 0.028(2) 0.046(3) 0.053(3) -0.008(2) 0.011(2) -0.007(2)
C7 0.033(3) 0.051(3) 0.048(3) -0.014(2) 0.014(2) 0.001(2)
C8 0.035(2) 0.027(2) 0.028(2) -0.0012(16) 0.0119(17) 0.0018(18)
C9 0.032(2) 0.030(2) 0.027(2) -0.0027(16) 0.0105(17) -0.0022(18)
C10 0.046(3) 0.039(3) 0.049(3) -0.004(2) 0.016(2) 0.002(2)
C11 0.057(3) 0.043(3) 0.067(3) 0.004(3) 0.017(3) 0.009(2)
C12 0.063(4) 0.040(3) 0.093(4) -0.011(3) 0.026(3) 0.004(3)
C13 0.070(4) 0.054(3) 0.068(4) -0.031(3) 0.027(3) 0.000(3)
C14 0.055(3) 0.043(3) 0.046(3) -0.008(2) 0.017(2) 0.002(2)
C15 0.033(2) 0.036(2) 0.040(2) -0.0077(19) 0.0132(19) 0.0006(19)
C16 0.042(3) 0.052(3) 0.043(3) 0.003(2) 0.013(2) -0.005(2)
C17 0.064(4) 0.073(4) 0.050(3) 0.008(3) 0.030(3) -0.011(3)
C18 0.083(4) 0.077(4) 0.038(3) 0.021(3) 0.018(3) -0.002(3)
C19 0.051(3) 0.083(4) 0.037(3) 0.013(3) 0.003(2) 0.002(3)
C20 0.043(3) 0.054(3) 0.040(3) 0.001(2) 0.013(2) -0.003(2)
C21 0.044(3) 0.034(2) 0.028(2) -0.0047(18) 0.014(2) -0.004(2)
C22 0.031(2) 0.039(2) 0.028(2) -0.0010(18) 0.0045(18) -0.0039(19)
C23 0.037(3) 0.043(3) 0.038(2) 0.006(2) 0.002(2) 0.004(2)
C24 0.041(3) 0.028(2) 0.051(3) 0.007(2) 0.007(2) 0.008(2)
C25 0.032(2) 0.030(2) 0.032(2) 0.0034(18) 0.0116(19) -0.0036(19)
C26 0.037(3) 0.034(2) 0.032(2) 0.0022(19) 0.0017(19) -0.004(2)
C27 0.055(3) 0.051(3) 0.029(2) -0.009(2) 0.002(2) -0.003(2)
C28 0.054(3) 0.032(2) 0.038(2) -0.008(2) 0.010(2) -0.004(2)
C29 0.037(3) 0.028(2) 0.032(2) -0.0031(18) 0.0120(19) -0.0064(19)
C30 0.034(2) 0.026(2) 0.035(2) -0.0010(17) 0.0128(17) -0.0007(17)
C31 0.046(3) 0.050(3) 0.040(3) -0.005(2) 0.014(2) -0.007(2)
C32 0.073(4) 0.062(3) 0.055(3) 0.000(3) 0.036(3) -0.018(3)
C33 0.073(4) 0.057(3) 0.092(4) -0.003(3) 0.058(4) -0.006(3)
C34 0.047(3) 0.045(3) 0.094(4) 0.009(3) 0.030(3) 0.002(2)
C35 0.048(3) 0.030(2) 0.061(3) 0.002(2) 0.025(2) -0.003(2)
C36 0.045(3) 0.025(2) 0.036(2) -0.0048(17) 0.014(2) -0.0072(19)
C37 0.047(3) 0.031(2) 0.056(3) -0.003(2) 0.019(2) -0.003(2)
C38 0.075(4) 0.034(2) 0.069(3) -0.006(3) 0.019(3) -0.011(3)
C39 0.067(4) 0.041(3) 0.063(3) -0.012(2) 0.015(3) 0.014(3)
C40 0.057(3) 0.046(3) 0.050(3) -0.008(2) 0.015(2) 0.010(2)
C41 0.050(3) 0.031(2) 0.048(3) -0.002(2) 0.020(2) 0.001(2)
C42 0.046(3) 0.028(2) 0.033(2) 0.0015(19) 0.0132(19) 0.001(2)
C43 0.037(2) 0.034(2) 0.037(2) 0.008(2) 0.0109(17) 0.010(2)
C44 0.028(2) 0.050(3) 0.046(2) 0.0122(19) 0.0088(19) 0.0128(19)
C45 0.031(3) 0.048(3) 0.052(3) 0.020(2) 0.019(2) 0.008(2)
C46 0.031(2) 0.027(2) 0.031(2) 0.0009(16) 0.0099(17) 0.0036(17)
C47 0.028(2) 0.034(2) 0.038(2) 0.0044(18) 0.0135(19) 0.0027(18)
C48 0.035(3) 0.036(2) 0.042(3) 0.0083(19) 0.012(2) 0.012(2)
C49 0.037(3) 0.033(2) 0.036(2) 0.0104(18) 0.0135(19) 0.0078(19)
C50 0.028(2) 0.028(2) 0.0250(19) 0.0017(16) 0.0115(16) 0.0032(17)
C51 0.031(2) 0.026(2) 0.028(2) 0.0010(16) 0.0108(17) 0.0029(17)
C52 0.043(3) 0.041(2) 0.034(2) 0.0008(19) 0.011(2) 0.009(2)
C53 0.054(3) 0.045(3) 0.045(3) -0.004(2) 0.003(2) 0.002(2)
C54 0.079(4) 0.048(3) 0.041(3) -0.014(3) 0.006(2) 0.006(3)
C55 0.071(4) 0.053(3) 0.053(3) -0.011(2) 0.028(3) 0.014(2)
C56 0.046(3) 0.044(3) 0.044(3) -0.004(2) 0.019(2) 0.004(2)
C57 0.036(2) 0.028(2) 0.029(2) 0.0046(17) 0.0125(18) 0.0033(18)
C58 0.037(2) 0.031(2) 0.032(2) 0.0012(17) 0.0107(18) 0.0001(18)
C59 0.048(3) 0.036(2) 0.038(2) 0.0139(19) 0.017(2) 0.003(2)
C60 0.054(3) 0.029(2) 0.056(3) 0.005(2) 0.023(2) -0.008(2)
C61 0.049(3) 0.038(2) 0.041(3) -0.004(2) 0.010(2) -0.007(2)
C62 0.039(3) 0.033(2) 0.031(2) 0.0052(17) 0.0113(19) 0.0034(19)
C63 0.028(2) 0.030(2) 0.033(2) 0.0005(17) 0.0133(17) 0.0020(17)
C64 0.162(7) 0.072(5) 0.169(7) -0.031(5) 0.110(6) -0.046(5)
C65 0.148(7) 0.057(4) 0.206(9) -0.031(5) 0.096(7) -0.025(4)
C66 0.177(8) 0.054(4) 0.104(6) 0.001(4) 0.026(5) -0.028(4)
C67 0.081(4) 0.065(4) 0.089(5) 0.004(3) 0.019(4) -0.002(3)
C68 0.057(4) 0.112(5) 0.083(4) 0.028(4) 0.027(3) 0.006(4)
C69 0.053(4) 0.124(6) 0.178(8) 0.050(6) 0.040(5) 0.007(4)
C70 0.072(5) 0.137(6) 0.117(6) 0.064(5) 0.033(4) 0.012(4)
C71 0.056(4) 0.120(5) 0.072(4) -0.003(4) 0.038(3) 0.014(4)
C72 0.109(8) 0.136(9) 0.245(11) -0.043(8) 0.078(8) -0.009(7)
C73 0.143(8) 0.080(5) 0.122(7) 0.006(5) 0.008(5) 0.017(5)
C74 0.317(15) 0.140(9) 0.206(11) -0.081(8) -0.143(10) 0.118(9)
C75 0.325(15) 0.119(7) 0.200(10) -0.099(7) -0.115(10) 0.104(8)

loop_
_atom_type_symbol
_atom_type_description
_atom_type_scat_dispersion_real
_atom_type_scat_dispersion_imag
_atom_type_scat_source
C C 0.0033 0.0016 'International Tables Vol C Tables 4.2.6.8 and 6.1.1.4'
H H 0.0000 0.0000 'International Tables Vol C Tables 4.2.6.8 and 6.1.1.4'
N N 0.0061 0.0033 'International Tables Vol C Tables 4.2.6.8 and 6.1.1.4'
Yb Yb -0.3850 5.5486 'International Tables Vol C Tables 4.2.6.8 and 6.1.1.4'
O O 0.0106 0.0060 'International Tables Vol C Tables 4.2.6.8 and 6.1.1.4'
K K 0.2009 0.2494 'International Tables Vol C Tables 4.2.6.8 and 6.1.1.4'

loop_
_geom_angle_atom_site_label_1
_geom_angle_atom_site_label_2
_geom_angle_atom_site_label_3
_geom_angle
N4 Yb N3 78.44(10)
N4 Yb N5 92.21(11)
N3 Yb N5 94.74(11)
N4 Yb N2 97.61(10)
N3 Yb N2 95.27(11)
N5 Yb N2 167.19(11)
N4 Yb N1 171.51(11)
N3 Yb N1 94.37(10)
N5 Yb N1 92.89(11)
N2 Yb N1 78.41(11)
N4 Yb N6 96.71(10)
N3 Yb N6 169.99(11)
N5 Yb N6 76.57(11)
N2 Yb N6 94.05(10)
N1 Yb N6 91.07(10)
N4 Yb C5 76.23(11)
N3 Yb C5 98.97(11)
N5 Yb C5 159.81(9)
N2 Yb C5 22.98(10)
N1 Yb C5 100.73(11)
N6 Yb C5 88.25(10)
N4 Yb C43 93.46(11)
N3 Yb C43 72.61(11)
N5 Yb C43 22.93(10)
N2 Yb C43 161.64(10)
N1 Yb C43 88.60(11)
N6 Yb C43 99.16(10)
C5 Yb C43 168.02(11)
N4 Yb K2 90.26(8)
N3 Yb K2 46.22(8)
N5 Yb K2 139.32(7)
N2 Yb K2 49.25(7)
N1 Yb K2 81.46(8)
N6 Yb K2 143.29(8)
C5 Yb K2 58.47(7)
C43 Yb K2 116.39(7)
N4 Yb K3 48.69(8)
N3 Yb K3 88.07(8)
N5 Yb K3 43.62(7)
N2 Yb K3 144.77(7)
N1 Yb K3 136.41(8)
N6 Yb K3 82.20(8)
C5 Yb K3 121.89(7)
C43 Yb K3 50.75(7)
K2 Yb K3 126.91(2)
N4 Yb K1 141.96(7)
N3 Yb K1 139.18(8)
N5 Yb K1 81.15(8)
N2 Yb K1 86.06(7)
N1 Yb K1 45.84(8)
N6 Yb K1 45.26(7)
C5 Yb K1 97.68(8)
C43 Yb K1 94.21(8)
K2 Yb K1 118.90(2)
K3 Yb K1 113.63(2)
O1 K1 C50 129.72(13)
O1 K1 C49 107.99(13)
C50 K1 C49 26.77(9)
O1 K1 C4 121.50(13)
C50 K1 C4 108.78(10)
C49 K1 C4 127.35(10)
O1 K1 C3 98.65(13)
C50 K1 C3 129.96(11)
C49 K1 C3 153.04(11)
C4 K1 C3 26.53(9)
O1 K1 N6 151.73(13)
C50 K1 N6 26.71(8)
C49 K1 N6 44.00(9)
C4 K1 N6 84.51(9)
C3 K1 N6 109.10(10)
O1 K1 N1 141.65(13)
C50 K1 N1 86.50(9)
C49 K1 N1 110.24(10)
C4 K1 N1 26.46(8)
C3 K1 N1 43.62(10)
N6 K1 N1 66.60(8)
O1 K1 C1 124.95(13)
C50 K1 C1 91.82(10)
C49 K1 C1 118.59(10)
C4 K1 C1 42.75(11)
C3 K1 C1 42.85(11)
N6 K1 C1 81.04(9)
N1 K1 C1 26.13(9)
O1 K1 C2 100.58(13)
C50 K1 C2 116.95(10)
C49 K1 C2 143.55(11)
C4 K1 C2 43.76(10)
C3 K1 C2 26.84(10)
N6 K1 C2 106.59(9)
N1 K1 C2 43.68(9)
C1 K1 C2 25.97(9)
O1 K1 C47 134.23(13)
C50 K1 C47 42.88(11)
C49 K1 C47 42.82(11)
C4 K1 C47 87.01(10)
C3 K1 C47 113.46(11)
N6 K1 C47 26.29(8)
N1 K1 C47 79.23(9)
C1 K1 C47 100.51(10)
C2 K1 C47 122.91(10)
O1 K1 C48 110.89(13)
C50 K1 C48 43.47(10)
C49 K1 C48 26.58(10)
C4 K1 C48 111.05(11)
C3 K1 C48 136.65(11)
N6 K1 C48 43.42(9)
N1 K1 C48 104.62(10)
C1 K1 C48 123.98(11)
C2 K1 C48 148.13(11)
C47 K1 C48 25.53(9)
O1 K1 C62 88.90(12)
C50 K1 C62 59.05(10)
C49 K1 C62 66.57(10)
C4 K1 C62 126.91(10)
C3 K1 C62 119.17(11)
N6 K1 C62 82.41(9)
N1 K1 C62 103.40(9)
C1 K1 C62 84.36(10)
C2 K1 C62 92.36(10)
C47 K1 C62 101.76(10)
C48 K1 C62 93.14(10)
O2 K2 N3 114.79(10)
O2 K2 N2 172.51(10)
N3 K2 N2 70.50(9)
O2 K2 C22 97.52(11)
N3 K2 C22 25.91(8)
N2 K2 C22 85.53(9)
O2 K2 C31 74.93(11)
N3 K2 C31 75.01(10)
N2 K2 C31 112.13(10)
C22 K2 C31 87.57(11)
O2 K2 C21 110.91(10)
N3 K2 C21 101.84(10)
N2 K2 C21 62.04(9)
C22 K2 C21 91.51(11)
C31 K2 C21 174.16(11)
O2 K2 C16 100.40(11)
N3 K2 C16 125.63(10)
N2 K2 C16 72.12(9)
C22 K2 C16 115.04(11)
C31 K2 C16 157.39(12)
C21 K2 C16 24.25(9)
O2 K2 C32 67.21(12)
N3 K2 C32 98.97(11)
N2 K2 C32 118.12(11)
C22 K2 C32 111.09(12)
C31 K2 C32 24.25(11)
C21 K2 C32 157.40(13)
C16 K2 C32 133.46(12)
O2 K2 C36 98.92(10)
N3 K2 C36 60.13(9)
N2 K2 C36 88.32(9)
C22 K2 C36 80.35(10)
C31 K2 C36 24.33(9)
C21 K2 C36 149.89(10)
C16 K2 C36 153.22(11)
C32 K2 C36 42.18(11)
O2 K2 C20 95.24(10)
N3 K2 C20 93.26(10)
N2 K2 C20 78.87(9)
C22 K2 C20 75.30(11)
C31 K2 C20 159.11(12)
C21 K2 C20 23.98(10)
C16 K2 C20 41.36(11)
C32 K2 C20 161.64(12)
C36 K2 C20 153.20(11)
O2 K2 C25 100.05(10)
N3 K2 C25 22.90(8)
N2 K2 C25 86.59(9)
C22 K2 C25 38.27(10)
C31 K2 C25 52.71(10)
C21 K2 C25 124.55(10)
C16 K2 C25 148.51(10)
C32 K2 C25 76.92(11)
C36 K2 C25 42.10(10)
C20 K2 C25 112.98(11)
O2 K2 Yb 149.12(8)
N3 K2 Yb 35.17(6)
N2 K2 Yb 35.46(6)
C22 K2 Yb 52.08(7)
C31 K2 Yb 95.99(8)
C21 K2 Yb 78.94(7)
C16 K2 Yb 98.38(8)
C32 K2 Yb 114.74(9)
C36 K2 Yb 73.19(7)
C20 K2 Yb 82.99(8)
C25 K2 Yb 53.83(6)
O3 K3 N5 137.37(15)
O3 K3 C26 135.72(16)
N5 K3 C26 85.17(10)
O3 K3 N4 139.69(15)
N5 K3 N4 69.92(8)
C26 K3 N4 26.63(8)
O3 K3 C27 109.70(15)
N5 K3 C27 110.48(10)
C26 K3 C27 26.02(10)
N4 K3 C27 43.56(9)
O3 K3 C29 114.21(16)
N5 K3 C29 87.27(9)
C26 K3 C29 42.02(11)
N4 K3 C29 25.84(8)
C27 K3 C29 42.15(11)
O3 K3 C57 116.57(16)
N5 K3 C57 65.94(9)
C26 K3 C57 88.49(11)
N4 K3 C57 101.20(9)
C27 K3 C57 104.01(11)
C29 K3 C57 126.69(11)
O3 K3 C43 113.88(15)
N5 K3 C43 25.85(8)
C26 K3 C43 103.80(10)
N4 K3 C43 81.78(9)
C27 K3 C43 125.33(11)
C29 K3 C43 89.40(10)
C57 K3 C43 84.57(10)
O3 K3 C28 99.18(16)
N5 K3 C28 110.92(10)
C26 K3 C28 42.02(11)
N4 K3 C28 42.49(9)
C27 K3 C28 25.86(10)
C29 K3 C28 24.99(9)
C57 K3 C28 128.82(11)
C43 K3 C28 114.17(11)
O3 K3 C52 119.22(15)
N5 K3 C52 81.09(9)
C26 K3 C52 69.81(11)
N4 K3 C52 89.48(10)
C27 K3 C52 80.65(11)
C29 K3 C52 111.58(11)
C57 K3 C52 24.54(9)
C43 K3 C52 104.22(10)
C28 K3 C52 106.30(11)
O3 K3 C46 127.05(15)
N5 K3 C46 24.54(8)
C26 K3 C46 96.76(10)
N4 K3 C46 89.33(9)
C27 K3 C46 122.46(11)
C29 K3 C46 110.28(10)
C57 K3 C46 44.98(9)
C43 K3 C46 39.67(10)
C28 K3 C46 131.82(10)
C52 K3 C46 65.35(10)
O3 K3 C56 92.73(16)
N5 K3 C56 78.56(10)
C26 K3 C56 111.20(11)
N4 K3 C56 125.83(10)
C27 K3 C56 120.93(11)
C29 K3 C56 151.26(11)
C57 K3 C56 24.64(9)
C43 K3 C56 88.50(11)
C28 K3 C56 146.67(11)
C52 K3 C56 41.87(11)
C46 K3 C56 54.14(10)
C1 N1 C4 106.1(3)
C1 N1 Yb 119.6(2)
C4 N1 Yb 132.2(3)
C1 N1 K1 76.9(2)
C4 N1 K1 75.50(19)
Yb N1 K1 100.83(10)
C5 N2 C8 105.4(3)
C5 N2 Yb 115.8(2)
C8 N2 Yb 130.6(2)
C5 N2 K2 101.3(2)
C8 N2 K2 102.4(2)
Yb N2 K2 95.28(10)
C25 N3 C22 105.2(3)
C25 N3 Yb 132.2(2)
C22 N3 Yb 118.8(2)
C25 N3 K2 101.9(2)
C22 N3 K2 86.7(2)
Yb N3 K2 98.60(11)
C29 N4 C26 105.6(3)
C29 N4 Yb 132.9(2)
C26 N4 Yb 119.6(2)
C29 N4 K3 82.5(2)
C26 N4 K3 75.1(2)
Yb N4 K3 96.14(10)
C46 N5 C43 105.3(3)
C46 N5 Yb 133.6(2)
C43 N5 Yb 115.9(2)
C46 N5 K3 97.6(2)
C43 N5 K3 91.4(2)
Yb N5 K3 101.56(10)
C50 N6 C47 105.5(3)
C50 N6 Yb 135.0(2)
C47 N6 Yb 117.6(2)
C50 N6 K1 74.02(19)
C47 N6 K1 78.6(2)
Yb N6 K1 101.45(10)
C64 O1 C67 111.2(4)
C64 O1 K1 118.4(4)
C67 O1 K1 130.4(4)
C71 O2 C68 106.0(4)
C71 O2 K2 135.4(3)
C68 O2 K2 118.5(3)
C72 O3 C75 106.1(6)
C72 O3 K3 134.5(6)
C75 O3 K3 114.6(6)
C2 C1 N1 111.4(4)
C2 C1 K1 77.5(2)
N1 C1 K1 77.0(2)
C1 C2 C3 105.6(4)
C1 C2 K1 76.5(2)
C3 C2 K1 75.4(2)
C4 C3 C2 107.9(4)
C4 C3 K1 76.3(2)
C2 C3 K1 77.8(2)
C3 C4 N1 108.9(3)
C3 C4 C9 125.5(3)
N1 C4 C9 124.8(3)
C3 C4 K1 77.2(2)
N1 C4 K1 78.0(2)
C9 C4 K1 119.7(2)
C6 C5 N2 111.4(4)
C6 C5 Yb 145.0(3)
N2 C5 Yb 41.25(17)
C5 C6 C7 105.7(4)
C8 C7 C6 107.7(4)
N2 C8 C7 109.7(3)
N2 C8 C9 123.6(3)
C7 C8 C9 126.2(3)
C4 C9 C8 115.9(3)
C4 C9 C15 105.3(3)
C8 C9 C15 107.7(3)
C4 C9 C21 109.6(3)
C8 C9 C21 106.8(3)
C15 C9 C21 111.5(3)
C15 C10 C11 121.3(4)
C15 C10 K1 102.9(3)
C11 C10 K1 113.4(3)
C12 C11 C10 119.8(5)
C11 C12 C13 120.4(5)
C12 C13 C14 120.2(4)
C15 C14 C13 120.0(4)
C14 C15 C10 118.3(4)
C14 C15 C9 122.7(4)
C10 C15 C9 119.0(3)
C17 C16 C21 121.4(4)
C17 C16 K2 87.7(3)
C21 C16 K2 75.2(2)
C18 C17 C16 120.1(5)
C19 C18 C17 119.6(4)
C18 C19 C20 120.3(5)
C19 C20 C21 121.0(4)
C19 C20 K2 87.4(3)
C21 C20 K2 72.9(2)
C20 C21 C16 117.6(4)
C20 C21 C9 122.1(4)
C16 C21 C9 120.3(4)
C20 C21 K2 83.1(2)
C16 C21 K2 80.6(2)
C9 C21 K2 105.4(2)
C23 C22 N3 111.4(4)
C23 C22 K2 107.4(3)
N3 C22 K2 67.4(2)
C22 C23 C24 106.4(4)
C25 C24 C23 108.1(4)
N3 C25 C24 108.9(3)
N3 C25 C30 122.4(3)
C24 C25 C30 127.8(4)
N3 C25 K2 55.17(19)
C24 C25 K2 99.5(3)
C30 C25 K2 101.5(2)
C27 C26 N4 111.1(4)
C27 C26 K3 82.0(3)
N4 C26 K3 78.3(2)
C26 C27 C28 105.8(4)
C26 C27 K3 72.0(2)
C28 C27 K3 80.7(3)
C29 C28 C27 107.7(4)
C29 C28 K3 75.8(2)
C27 C28 K3 73.4(3)
N4 C29 C28 109.7(3)
N4 C29 C30 122.6(3)
C28 C29 C30 126.2(4)
N4 C29 K3 71.6(2)
C28 C29 K3 79.2(3)
C30 C29 K3 126.6(3)
C29 C30 C42 107.8(3)
C29 C30 C25 115.7(3)
C42 C30 C25 108.1(3)
C29 C30 C36 109.1(3)
C42 C30 C36 110.5(3)
C25 C30 C36 105.7(3)
C36 C31 C32 120.9(5)
C36 C31 K2 84.2(2)
C32 C31 K2 83.7(3)
C33 C32 C31 121.6(5)
C33 C32 K2 88.5(3)
C31 C32 K2 72.1(3)
C32 C33 C34 119.0(5)
C33 C34 C35 120.9(5)
C36 C35 C34 120.1(4)
C35 C36 C31 117.3(4)
C35 C36 C30 121.2(4)
C31 C36 C30 121.4(4)
C35 C36 K2 89.4(2)
C31 C36 K2 71.4(2)
C30 C36 K2 105.6(2)
C42 C37 C38 121.7(4)
C39 C38 C37 119.9(5)
C40 C39 C38 119.6(4)
C39 C40 C41 120.0(5)
C40 C41 C42 121.9(4)
C37 C42 C41 116.9(4)
C37 C42 C30 123.8(4)
C41 C42 C30 119.3(3)
C44 C43 N5 111.2(3)
C44 C43 K3 106.6(3)
N5 C43 K3 62.77(19)
C44 C43 Yb 147.3(3)
N5 C43 Yb 41.13(17)
K3 C43 Yb 78.03(9)
C43 C44 C45 106.3(4)
C46 C45 C44 107.3(4)
N5 C46 C45 109.9(3)
N5 C46 C51 122.8(3)
C45 C46 C51 126.4(4)
N5 C46 K3 57.89(18)
C45 C46 K3 103.2(3)
C51 C46 K3 97.0(2)
C48 C47 N6 110.7(4)
C48 C47 K1 77.7(2)
N6 C47 K1 75.2(2)
C47 C48 C49 107.1(4)
C47 C48 K1 76.8(2)
C49 C48 K1 74.2(2)
C50 C49 C48 106.9(3)
C50 C49 K1 74.4(2)
C48 C49 K1 79.2(2)
C49 C50 N6 109.7(3)
C49 C50 C51 125.5(3)
N6 C50 C51 124.4(3)
C49 C50 K1 78.9(2)
N6 C50 K1 79.27(19)
C51 C50 K1 114.7(2)
C50 C51 C46 115.8(3)
C50 C51 C57 110.3(3)
C46 C51 C57 106.6(3)
C50 C51 C63 104.8(3)
C46 C51 C63 109.3(3)
C57 C51 C63 110.2(3)
C57 C52 C53 121.3(4)
C57 C52 K3 73.5(2)
C53 C52 K3 89.1(2)
C54 C53 C52 120.8(4)
C54 C53 K3 86.1(3)
C52 C53 K3 67.7(2)
C53 C54 C55 119.2(4)
C56 C55 C54 120.2(4)
C55 C56 C57 121.4(4)
C55 C56 K3 89.9(3)
C57 C56 K3 70.8(2)
C52 C57 C56 117.1(4)
C52 C57 C51 122.4(4)
C56 C57 C51 120.5(4)
C52 C57 K3 82.0(2)
C56 C57 K3 84.6(2)
C51 C57 K3 101.6(2)
C63 C58 C59 121.3(4)
C60 C59 C58 120.0(4)
C59 C60 C61 119.7(4)
C62 C61 C60 120.2(4)
C61 C62 C63 121.7(4)
C61 C62 K1 110.7(3)
C63 C62 K1 97.7(2)
C58 C63 C62 117.1(4)
C58 C63 C51 121.3(3)
C62 C63 C51 121.2(3)
O1 C64 C65 107.1(6)
O1 C64 K1 41.6(3)
C65 C64 K1 148.6(5)
C66 C65 C64 106.1(6)
C65 C66 C67 105.5(6)
O1 C67 C66 106.7(5)
O2 C68 C69 107.5(5)
C68 C69 C70 106.6(5)
C71 C70 C69 101.6(5)
O2 C71 C70 104.2(4)
O3 C72 C73 107.0(7)
C74 C73 C72 101.0(7)
C73 C74 C75 108.6(8)
O3 C75 C74 108.6(8)
O3 C75 K3 44.1(4)
C74 C75 K3 139.8(8)

loop_
_geom_bond_atom_site_label_1
_geom_bond_atom_site_label_2
_geom_bond_distance
Yb N4 2.318(3)
Yb N3 2.326(3)
Yb N5 2.332(3)
Yb N2 2.327(3)
Yb N1 2.334(3)
Yb N6 2.336(3)
Yb C5 3.178(4)
Yb C43 3.189(4)
Yb K2 3.9932(11)
Yb K3 4.0013(10)
Yb K1 4.1712(10)
K1 O1 2.649(4)
K1 C50 2.958(4)
K1 C49 3.014(4)
K1 C4 3.015(4)
K1 C3 3.026(4)
K1 N6 3.023(3)
K1 N1 3.047(3)
K1 C1 3.045(4)
K1 C2 3.057(4)
K1 C47 3.065(4)
K1 C48 3.077(4)
K1 C62 3.450(4)
K2 O2 2.728(3)
K2 N3 2.916(3)
K2 N2 3.038(3)
K2 C22 3.153(4)
K2 C31 3.210(4)
K2 C21 3.261(4)
K2 C16 3.328(4)
K2 C32 3.353(5)
K2 C36 3.370(4)
K2 C20 3.386(4)
K2 C25 3.476(4)
K3 O3 2.603(4)
K3 N5 2.817(3)
K3 C26 2.983(4)
K3 N4 3.023(3)
K3 C27 3.107(5)
K3 C29 3.159(4)
K3 C57 3.174(4)
K3 C43 3.168(4)
K3 C28 3.199(4)
K3 C52 3.279(4)
K3 C46 3.297(4)
K3 C56 3.346(4)
N1 C1 1.377(5)
N1 C4 1.387(4)
N2 C5 1.378(4)
N2 C8 1.371(4)
N3 C25 1.382(4)
N3 C22 1.380(4)
N4 C29 1.389(4)
N4 C26 1.384(4)
N5 C46 1.381(4)
N5 C43 1.382(4)
N6 C50 1.383(4)
N6 C47 1.385(4)
O1 C64 1.366(7)
O1 C67 1.404(6)
O2 C71 1.416(6)
O2 C68 1.425(6)
O3 C72 1.313(9)
O3 C75 1.359(8)
C1 C2 1.371(5)
C2 C3 1.412(5)
C3 C4 1.386(5)
C4 C9 1.520(5)
C5 C6 1.364(5)
C6 C7 1.400(5)
C7 C8 1.377(5)
C8 C9 1.536(5)
C9 C15 1.543(5)
C9 C21 1.559(5)
C10 C15 1.391(5)
C10 C11 1.390(5)
C11 C12 1.356(6)
C12 C13 1.366(7)
C13 C14 1.412(6)
C14 C15 1.372(5)
C16 C17 1.387(6)
C16 C21 1.386(5)
C17 C18 1.375(6)
C18 C19 1.371(6)
C19 C20 1.395(5)
C20 C21 1.386(5)
C22 C23 1.352(5)
C23 C24 1.382(5)
C24 C25 1.380(5)
C25 C30 1.537(5)
C26 C27 1.376(5)
C27 C28 1.414(5)
C28 C29 1.376(5)
C29 C30 1.510(5)
C30 C42 1.542(5)
C30 C36 1.550(5)
C31 C36 1.395(5)
C31 C32 1.385(6)
C32 C33 1.345(7)
C33 C34 1.376(6)
C34 C35 1.400(6)
C35 C36 1.396(5)
C37 C42 1.377(5)
C37 C38 1.394(6)
C38 C39 1.387(6)
C39 C40 1.378(6)
C40 C41 1.374(5)
C41 C42 1.412(5)
C43 C44 1.359(5)
C44 C45 1.408(5)
C45 C46 1.374(5)
C46 C51 1.538(5)
C47 C48 1.357(5)
C48 C49 1.401(5)
C49 C50 1.384(5)
C50 C51 1.531(5)
C51 C57 1.553(5)
C51 C63 1.550(5)
C52 C57 1.375(5)
C52 C53 1.394(5)
C53 C54 1.359(6)
C54 C55 1.383(6)
C55 C56 1.378(5)
C56 C57 1.401(5)
C58 C63 1.384(5)
C58 C59 1.397(5)
C59 C60 1.356(5)
C60 C61 1.378(5)
C61 C62 1.372(5)
C62 C63 1.386(5)
C64 C65 1.486(7)
C65 C66 1.433(8)
C66 C67 1.476(7)
C68 C69 1.445(7)
C69 C70 1.497(7)
C70 C71 1.504(7)
C72 C73 1.520(9)
C73 C74 1.330(9)
C74 C75 1.419(9)
